data_7250802
loop_
_publ_author_name
'Ozeryanskii, Valery A.'
'Demidov, Oleg P.'
'Marchenko, Andrey V.'

_publ_section_title
;
 Intramolecular hydrogen bonding in 1,8-bis(dimethylamino)naphthalenes
 containing two to four heteroatomic functions in the ortho- and
 peri-positions: from CD3 to sulfur and selenium
;
_journal_issue 37
_journal_name_full CrystEngComm
_journal_page_first 6163
_journal_page_last 6173
_journal_paper_doi 10.1039/D5CE00621J
_journal_volume 27
_journal_year 2025
_chemical_formula_moiety 'B F4, C16 H22 D N2'
_chemical_formula_sum 'C16 H22 B D F4 N2'
_chemical_formula_weight 331.18
_chemical_name_common '2-Methoxy-1,8-bis(dimethylamino)naphthalene hydrogen tetrafluoroborate'
_chemical_temperature_decomposition 501.6(5)
_space_group_crystal_system orthorhombic
_space_group_IT_number 19
_space_group_name_Hall 'P 2ac 2ab'
_space_group_name_H-M_alt 'P 21 21 21'
_atom_sites_solution_hydrogens mixed
_atom_sites_solution_primary dual
_audit_creation_date 2023-07-17
_audit_creation_method
;
Olex2 1.5
(compiled 2023.03.06 svn.rbb2c1857 for OlexSys, GUI svn.r6748)
;
_audit_update_record
;
2025-06-13 deposited with the CCDC.	2025-08-25 downloaded from the CCDC.
;
_cell_angle_alpha 90
_cell_angle_beta 90
_cell_angle_gamma 90
_cell_formula_units_Z 4
_cell_length_a 7.15330(10)
_cell_length_b 13.3033(2)
_cell_length_c 17.4216(2)
_cell_measurement_reflns_used 6632
_cell_measurement_temperature 99.99(10)
_cell_measurement_theta_max 76.1240
_cell_measurement_theta_min 4.1460
_cell_volume 1657.88(4)
_computing_cell_refinement 'CrysAlisPro 1.171.42.49 (Rigaku OD, 2022)'
_computing_data_collection 'CrysAlisPro 1.171.42.49 (Rigaku OD, 2022)'
_computing_data_reduction 'CrysAlisPro 1.171.42.49 (Rigaku OD, 2022)'
_computing_molecular_graphics 'Olex2 1.5 (Dolomanov et al., 2009)'
_computing_publication_material 'Olex2 1.5 (Dolomanov et al., 2009)'
_computing_structure_refinement 'SHELXL 2019/2 (Sheldrick, 2015)'
_computing_structure_solution 'SHELXT 2018/2 (Sheldrick, 2018)'
_diffrn_ambient_environment N~2~
_diffrn_ambient_temperature 99.99(10)
_diffrn_detector 'CCD plate'
_diffrn_detector_area_resol_mean 5.2529
_diffrn_detector_type AtlasS2
_diffrn_measured_fraction_theta_full 1.000
_diffrn_measured_fraction_theta_max 0.999
_diffrn_measurement_details
;
List of Runs (angles in degrees, time in seconds):

  # Type    Start    End  Width  t~exp~   \w     \q     \k     \f   Frames
#--------------------------------------------------------------------------
  1  \w   -115.00 -64.00   1.00    1.00    --  -42.10-139.00 -55.00   51
  2  \w     33.00 150.00   1.00    3.19    --  112.00 -21.00 168.00  117
  3  \w     39.00 121.00   1.00    3.19    --  112.00-130.00 118.00   82
  4  \w    101.00 178.00   1.00    3.19    --  112.00 104.00 114.00   77
  5  \w   -121.00  -5.00   1.00    1.00    --  -42.10 -21.00 168.00  116
  6  \w   -116.00 -18.00   1.00    1.00    --  -42.10 -38.00  90.00   98
  7  \w     23.00  98.00   1.00    1.00    --   42.10-125.00   0.00   75
  8  \w     36.00 113.00   1.00    3.19    --  112.00-111.00   0.00   77
  9  \w     86.00 171.00   1.00    3.19    --  112.00  45.00  30.00   85
 10  \w    139.00 165.00   1.00    3.19    --  112.00 111.00-120.00   26
 11  \w     81.00 122.00   1.00    3.19    --  112.00 -30.00-150.00   41
 12  \w     40.00  89.00   1.00    3.19    --  112.00-111.00 -60.00   49
 13  \w     36.00 113.00   1.00    3.19    --  112.00-111.00-150.00   77
 14  \w    115.00 142.00   1.00    3.19    --  112.00 111.00-150.00   27
 15  \w     88.00 113.00   1.00    3.19    --  112.00-111.00 -30.00   25
;
_diffrn_measurement_device 'four-circle diffractometer'
_diffrn_measurement_device_type 'SuperNova, Dual, Cu at home/near, AtlasS2'
_diffrn_measurement_method '\w scans'
_diffrn_orient_matrix_type 'CrysAlisPro convention (1999,Acta A55,543-557)'
_diffrn_orient_matrix_UB_11 0.0191774000
_diffrn_orient_matrix_UB_12 -0.1045532000
_diffrn_orient_matrix_UB_13 -0.0371890000
_diffrn_orient_matrix_UB_21 0.0554446000
_diffrn_orient_matrix_UB_22 0.0496456000
_diffrn_orient_matrix_UB_23 -0.0765642000
_diffrn_orient_matrix_UB_31 0.2072105000
_diffrn_orient_matrix_UB_32 -0.0036074000
_diffrn_orient_matrix_UB_33 0.0239952000
_diffrn_radiation_monochromator mirror
_diffrn_radiation_probe x-ray
_diffrn_radiation_type 'Cu K\a'
_diffrn_radiation_wavelength 1.54184
_diffrn_reflns_av_R_equivalents 0.0249
_diffrn_reflns_av_unetI/netI 0.0263
_diffrn_reflns_Laue_measured_fraction_full 1.000
_diffrn_reflns_Laue_measured_fraction_max 0.999
_diffrn_reflns_limit_h_max 9
_diffrn_reflns_limit_h_min -6
_diffrn_reflns_limit_k_max 16
_diffrn_reflns_limit_k_min -16
_diffrn_reflns_limit_l_max 21
_diffrn_reflns_limit_l_min -21
_diffrn_reflns_number 10264
_diffrn_reflns_point_group_measured_fraction_full 0.995
_diffrn_reflns_point_group_measured_fraction_max 0.974
_diffrn_reflns_theta_full 67.684
_diffrn_reflns_theta_max 76.234
_diffrn_reflns_theta_min 4.181
_diffrn_source 'micro-focus sealed X-ray tube'
_diffrn_source_type 'SuperNova (Cu) X-ray Source'
_exptl_absorpt_coefficient_mu 0.925
_exptl_absorpt_correction_T_max 1.000
_exptl_absorpt_correction_T_min 0.522
_exptl_absorpt_correction_type gaussian
_exptl_absorpt_process_details
;
CrysAlisPro 1.171.42.49 (Rigaku Oxford Diffraction, 2022)
Numerical absorption correction based on gaussian integration over
a multifaceted crystal model
Empirical absorption correction using spherical harmonics,
implemented in SCALE3 ABSPACK scaling algorithm.
;
_exptl_crystal_colour colourless
_exptl_crystal_colour_primary colourless
_exptl_crystal_density_diffrn 1.327
_exptl_crystal_description needle
_exptl_crystal_F_000 696
_exptl_crystal_recrystallization_method 'Re-crystallisation from solvent: CD3OD'
_exptl_crystal_size_max 0.458
_exptl_crystal_size_mid 0.139
_exptl_crystal_size_min 0.079
_refine_diff_density_max 0.251
_refine_diff_density_min -0.158
_refine_diff_density_rms 0.035
_refine_ls_abs_structure_details
;
 Flack x determined using 1280 quotients [(I+)-(I-)]/[(I+)+(I-)]
 (Parsons, Flack and Wagner, Acta Cryst. B69 (2013) 249-259).
;
_refine_ls_abs_structure_Flack 0.08(5)
_refine_ls_extinction_method none
_refine_ls_goodness_of_fit_ref 1.034
_refine_ls_hydrogen_treatment mixed
_refine_ls_matrix_type full
_refine_ls_number_parameters 246
_refine_ls_number_reflns 3369
_refine_ls_number_restraints 60
_refine_ls_restrained_S_all 1.038
_refine_ls_R_factor_all 0.0319
_refine_ls_R_factor_gt 0.0303
_refine_ls_shift/su_max 0.000
_refine_ls_shift/su_mean 0.000
_refine_ls_structure_factor_coef Fsqd
_refine_ls_weighting_details 'w=1/[\s^2^(Fo^2^)+(0.0487P)^2^+0.2025P] where P=(Fo^2^+2Fc^2^)/3'
_refine_ls_weighting_scheme calc
_refine_ls_wR_factor_gt 0.0803
_refine_ls_wR_factor_ref 0.0817
_reflns_Friedel_coverage 0.689
_reflns_Friedel_fraction_full 0.987
_reflns_Friedel_fraction_max 0.939
_reflns_number_gt 3226
_reflns_number_total 3369
_reflns_threshold_expression 'I > 2\s(I)'
_cod_data_source_file d5ce00621j2.cif
_cod_data_source_block Str_21xDBF4
_cod_depositor_comments
;
The following automatic conversions were performed:

data name '_chemical_melting_point' was changed to
'_chemical_temperature_decomposition' since the value had been given
as '228-229 deg.C (decomp.)'. The value was changed to '501.6(5)' --
it was converted from degrees Celsius (C) to kelvins (K), the average
value was taken and precision was estimated.

Automatic conversion script
Id: cif_fix_values 8170 2020-07-09 18:12:32Z antanas 

 Adding full bibliography for 7250802--7250812.cif.
;
_cod_database_code 7250802
_shelx_shelxl_version_number 2019/2
_chemical_oxdiff_formula 'C16 H22 B D F4 N2'
_shelx_space_group_comment
;
The symmetry employed for this shelxl refinement is uniquely defined
by the following loop, which should always be used as a source of
symmetry information in preference to the above space-group names.
They are only intended as comments.
;
_shelx_estimated_absorpt_t_max 0.931
_shelx_estimated_absorpt_t_min 0.677
_olex2_refinement_description
;
1. Fixed Uiso
 At 1.2 times of:
  All C(H) groups
 At 1.5 times of:
  All C(H,H,H) groups
2. Restrained distances
 F2-B1 \\sim F2A-B1
 with sigma of 0.02
 F1-B1 \\sim F1A-B1
 with sigma of 0.02
 F4-B1 \\sim F4A-B1
 with sigma of 0.02
3. Rigid body (RIGU) restrains
 F3, F2, F1, F4, B1, F2A, F1A, F4A
 with sigma for 1-2 distances of 0.004 and sigma for 1-3 distances of 0.004
4. Others
 Sof(F2A)=Sof(F1A)=Sof(F4A)=1-FVAR(1)
 Sof(F2)=Sof(F1)=Sof(F4)=FVAR(1)
5.a Aromatic/amide H refined with riding coordinates:
 C4(H4), C6(H6), C3(H3), C7(H7)
5.b Idealised Me refined as rotating group:
 C16(H16A,H16B,H16C), C14(H14A,H14B,H14C), C11(H11A,H11B,H11C), C15(H15A,H15B,
 H15C), C13(H13A,H13B,H13C), C12(H12A,H12B,H12C)
;
_olex2_submission_special_instructions 'No special instructions were received'
_oxdiff_exptl_absorpt_empirical_details
;
Empirical correction (ABSPACK) includes:
- Absorption correction using spherical harmonics
- Frame scaling
;
_oxdiff_exptl_absorpt_empirical_full_max 1.263
_oxdiff_exptl_absorpt_empirical_full_min 0.762

loop_
_space_group_symop_operation_xyz
'x, y, z'
'-x+1/2, -y, z+1/2'
'-x, y+1/2, -z+1/2'
'x+1/2, -y+1/2, -z'

loop_
_atom_site_label
_atom_site_type_symbol
_atom_site_fract_x
_atom_site_fract_y
_atom_site_fract_z
_atom_site_U_iso_or_equiv
_atom_site_adp_type
_atom_site_occupancy
_atom_site_site_symmetry_order
_atom_site_calc_flag
_atom_site_refinement_flags_posn
_atom_site_refinement_flags_adp
_atom_site_refinement_flags_occupancy
_atom_site_disorder_assembly
_atom_site_disorder_group
F3 F 0.79151(15) 0.74610(8) 0.36447(8) 0.0305(3) Uani 1 1 d . . . . .
F2 F 1.098(2) 0.692(2) 0.362(2) 0.035(4) Uani 0.39(7) 1 d D . P A 1
F1 F 0.867(5) 0.5875(18) 0.3917(16) 0.037(3) Uani 0.39(7) 1 d D . P A 1
F4 F 0.923(4) 0.637(2) 0.2715(11) 0.045(3) Uani 0.39(7) 1 d D . P A 1
N2 N 0.38405(18) 0.46377(11) 0.34997(8) 0.0165(3) Uani 1 1 d . . . . .
N1 N 0.38980(19) 0.54319(11) 0.48370(8) 0.0172(3) Uani 1 1 d . . . . .
C1 C 0.5355(2) 0.47169(12) 0.50773(10) 0.0165(3) Uani 1 1 d . . . . .
C9 C 0.5423(2) 0.40025(12) 0.37035(10) 0.0159(3) Uani 1 1 d . . . . .
C10 C 0.6078(2) 0.40588(12) 0.44876(9) 0.0149(3) Uani 1 1 d . . . . .
C4 C 0.8237(2) 0.34024(13) 0.54686(11) 0.0213(3) Uani 1 1 d . . . . .
H4 H 0.923344 0.296614 0.560689 0.026 Uiso 1 1 calc R U . . .
C5 C 0.7562(2) 0.34008(12) 0.47050(10) 0.0172(3) Uani 1 1 d . . . . .
C6 C 0.8353(2) 0.27391(12) 0.41566(12) 0.0213(3) Uani 1 1 d . . . . .
H6 H 0.934076 0.230259 0.430435 0.026 Uiso 1 1 calc R U . . .
C2 C 0.6013(2) 0.46932(13) 0.58232(10) 0.0200(3) Uani 1 1 d . . . . .
C3 C 0.7480(3) 0.40200(13) 0.60068(10) 0.0222(4) Uani 1 1 d . . . . .
H3 H 0.794423 0.399950 0.651737 0.027 Uiso 1 1 calc R U . . .
C8 C 0.6224(2) 0.33473(13) 0.31822(10) 0.0198(3) Uani 1 1 d . . . . .
C16 C 0.4184(3) 0.54056(14) 0.29035(11) 0.0239(4) Uani 1 1 d . . . . .
H16A H 0.544595 0.568028 0.296566 0.036 Uiso 1 1 calc R U . . .
H16B H 0.326495 0.594783 0.295488 0.036 Uiso 1 1 calc R U . . .
H16C H 0.406824 0.509803 0.239458 0.036 Uiso 1 1 calc R U . . .
C14 C 0.4590(3) 0.64931(12) 0.47805(11) 0.0212(4) Uani 1 1 d . . . . .
H14A H 0.488741 0.674477 0.529487 0.032 Uiso 1 1 calc R U . . .
H14B H 0.361987 0.691582 0.454930 0.032 Uiso 1 1 calc R U . . .
H14C H 0.571624 0.651225 0.446033 0.032 Uiso 1 1 calc R U . . .
C7 C 0.7716(2) 0.27214(13) 0.34216(11) 0.0227(4) Uani 1 1 d . . . . .
H7 H 0.828338 0.228063 0.306123 0.027 Uiso 1 1 calc R U . . .
C11 C 0.5540(3) 0.32263(15) 0.23471(11) 0.0279(4) Uani 1 1 d . . . . .
H11A H 0.432421 0.288673 0.234463 0.042 Uiso 1 1 calc R U . . .
H11B H 0.644584 0.282479 0.205708 0.042 Uiso 1 1 calc R U . . .
H11C H 0.541580 0.389048 0.210916 0.042 Uiso 1 1 calc R U . . .
C15 C 0.2067(2) 0.40807(14) 0.33925(12) 0.0247(4) Uani 1 1 d . . . . .
H15A H 0.212024 0.369919 0.291180 0.037 Uiso 1 1 calc R U . . .
H15B H 0.102342 0.455734 0.337177 0.037 Uiso 1 1 calc R U . . .
H15C H 0.188297 0.361700 0.382305 0.037 Uiso 1 1 calc R U . . .
C13 C 0.2058(2) 0.53526(15) 0.52405(12) 0.0262(4) Uani 1 1 d . . . . .
H13A H 0.181728 0.464879 0.537401 0.039 Uiso 1 1 calc R U . . .
H13B H 0.106239 0.559794 0.490238 0.039 Uiso 1 1 calc R U . . .
H13C H 0.208804 0.575919 0.570942 0.039 Uiso 1 1 calc R U . . .
C12 C 0.5248(3) 0.53263(15) 0.64774(11) 0.0287(4) Uani 1 1 d . . . . .
H12A H 0.515791 0.602912 0.631299 0.043 Uiso 1 1 calc R U . . .
H12B H 0.608706 0.527759 0.692038 0.043 Uiso 1 1 calc R U . . .
H12C H 0.400426 0.508049 0.662072 0.043 Uiso 1 1 calc R U . . .
B1 B 0.9130(3) 0.66824(15) 0.34545(12) 0.0197(4) Uani 1 1 d D . . . .
D2 D 0.369(4) 0.520(2) 0.4252(17) 0.046(8) Uiso 1 1 d . . . . .
F2A F 1.0915(15) 0.6958(13) 0.3701(13) 0.031(2) Uani 0.61(7) 1 d D . P A 2
F1A F 0.855(3) 0.5798(12) 0.3795(14) 0.042(3) Uani 0.61(7) 1 d D . P A 2
F4A F 0.898(2) 0.6610(17) 0.2655(5) 0.043(2) Uani 0.61(7) 1 d D . P A 2

loop_
_atom_site_aniso_label
_atom_site_aniso_U_11
_atom_site_aniso_U_22
_atom_site_aniso_U_33
_atom_site_aniso_U_23
_atom_site_aniso_U_13
_atom_site_aniso_U_12
F3 0.0227(5) 0.0237(5) 0.0452(7) -0.0029(5) -0.0040(5) 0.0041(4)
F2 0.014(3) 0.049(9) 0.043(7) 0.004(5) 0.002(3) -0.007(4)
F1 0.032(4) 0.032(5) 0.047(5) 0.014(4) 0.004(3) 0.002(4)
F4 0.053(5) 0.048(7) 0.034(3) -0.019(3) -0.001(3) -0.009(4)
N2 0.0135(6) 0.0159(6) 0.0202(6) 0.0014(5) -0.0008(5) 0.0005(5)
N1 0.0154(6) 0.0166(6) 0.0196(6) 0.0006(5) 0.0036(5) 0.0021(5)
C1 0.0141(6) 0.0135(7) 0.0218(8) 0.0018(6) 0.0016(6) -0.0004(6)
C9 0.0119(7) 0.0136(7) 0.0223(7) 0.0006(6) 0.0004(6) -0.0010(6)
C10 0.0111(6) 0.0132(7) 0.0204(7) 0.0015(6) 0.0020(6) -0.0023(6)
C4 0.0147(7) 0.0192(7) 0.0299(9) 0.0070(7) -0.0029(6) 0.0004(6)
C5 0.0111(7) 0.0139(7) 0.0266(8) 0.0032(6) 0.0008(6) -0.0021(6)
C6 0.0129(7) 0.0164(7) 0.0346(9) 0.0018(7) 0.0025(7) 0.0020(6)
C2 0.0209(7) 0.0183(7) 0.0207(8) 0.0012(7) 0.0008(7) -0.0016(7)
C3 0.0226(8) 0.0218(8) 0.0222(8) 0.0057(7) -0.0053(7) -0.0033(7)
C8 0.0157(7) 0.0183(7) 0.0253(8) -0.0039(7) 0.0016(6) -0.0014(6)
C16 0.0291(9) 0.0190(8) 0.0235(8) 0.0043(7) 0.0026(7) 0.0036(7)
C14 0.0261(8) 0.0146(8) 0.0229(8) 0.0002(6) 0.0023(7) 0.0012(7)
C7 0.0171(7) 0.0192(7) 0.0319(9) -0.0060(7) 0.0020(7) 0.0010(6)
C11 0.0305(9) 0.0292(10) 0.0240(9) -0.0108(8) 0.0023(7) 0.0106(8)
C15 0.0139(7) 0.0225(8) 0.0377(10) -0.0006(8) -0.0047(7) -0.0007(6)
C13 0.0177(8) 0.0318(9) 0.0292(9) 0.0043(8) 0.0083(7) 0.0024(7)
C12 0.0357(9) 0.0304(9) 0.0201(8) -0.0004(8) 0.0006(8) 0.0045(8)
B1 0.0164(8) 0.0203(8) 0.0224(9) -0.0012(8) 0.0013(7) -0.0012(7)
F2A 0.018(2) 0.036(4) 0.038(4) -0.011(3) 0.000(2) 0.004(2)
F1A 0.028(3) 0.0218(19) 0.076(8) 0.012(3) 0.013(5) -0.0002(16)
F4A 0.048(3) 0.058(5) 0.0233(17) -0.011(2) 0.0052(16) -0.009(3)

loop_
_atom_type_symbol
_atom_type_description
_atom_type_scat_dispersion_real
_atom_type_scat_dispersion_imag
_atom_type_scat_source
C C 0.0181 0.0091 'International Tables Vol C Tables 4.2.6.8 and 6.1.1.4'
H H 0.0000 0.0000 'International Tables Vol C Tables 4.2.6.8 and 6.1.1.4'
B B 0.0090 0.0039 'International Tables Vol C Tables 4.2.6.8 and 6.1.1.4'
D D 0.0000 0.0000 'International Tables Vol C Tables 4.2.6.8 and 6.1.1.4'
F F 0.0727 0.0534 'International Tables Vol C Tables 4.2.6.8 and 6.1.1.4'
N N 0.0311 0.0180 'International Tables Vol C Tables 4.2.6.8 and 6.1.1.4'

loop_
_exptl_crystal_face_index_h
_exptl_crystal_face_index_k
_exptl_crystal_face_index_l
_exptl_crystal_face_perp_dist
0 8 2 0.0513
0 -8 -2 0.0513
0 7 6 0.0456
1 -6 -8 0.0684
0 6 8 0.0439
0 -3 -10 0.0540
4 0 3 0.1995
0 1 11 0.0526
0 4 -10 0.0619
2 6 -6 0.1532
0 -6 8 0.0656
0 -9 1 0.0627
0 8 3 0.0575
-4 0 -3 0.2033
0 6 8 0.0403
0 6 9 0.0452
0 -6 -9 0.0350
0 3 10 0.0475
0 -2 11 0.0601
-1 2 -11 0.0604
4 -2 6 0.1725
1 -6 8 0.0791
-1 6 -8 0.0643

loop_
_geom_angle_atom_site_label_1
_geom_angle_atom_site_label_2
_geom_angle_atom_site_label_3
_geom_angle
_geom_angle_site_symmetry_1
_geom_angle_site_symmetry_3
_geom_angle_publ_flag
C9 N2 C16 116.33(13) . . ?
C9 N2 C15 113.96(13) . . ?
C9 N2 D2 97.7(11) . . ?
C16 N2 C15 113.56(14) . . ?
C16 N2 D2 106.1(11) . . ?
C15 N2 D2 107.1(11) . . ?
C1 N1 C14 113.16(13) . . ?
C1 N1 C13 116.35(14) . . ?
C1 N1 D2 100.7(16) . . ?
C14 N1 D2 104.6(16) . . ?
C13 N1 C14 112.82(14) . . ?
C13 N1 D2 107.5(16) . . ?
C10 C1 N1 116.27(14) . . ?
C2 C1 N1 121.55(15) . . ?
C2 C1 C10 122.17(15) . . ?
C10 C9 N2 116.90(14) . . ?
C8 C9 N2 121.84(15) . . ?
C8 C9 C10 121.23(15) . . ?
C1 C10 C9 125.91(15) . . ?
C5 C10 C1 116.68(15) . . ?
C5 C10 C9 117.40(15) . . ?
C5 C4 H4 119.6 . . ?
C3 C4 H4 119.6 . . ?
C3 C4 C5 120.87(15) . . ?
C4 C5 C10 120.17(15) . . ?
C4 C5 C6 119.89(15) . . ?
C6 C5 C10 119.94(16) . . ?
C5 C6 H6 119.6 . . ?
C7 C6 C5 120.80(15) . . ?
C7 C6 H6 119.6 . . ?
C1 C2 C3 118.62(16) . . ?
C1 C2 C12 124.74(16) . . ?
C3 C2 C12 116.63(16) . . ?
C4 C3 C2 121.47(16) . . ?
C4 C3 H3 119.3 . . ?
C2 C3 H3 119.3 . . ?
C9 C8 C7 119.30(16) . . ?
C9 C8 C11 123.61(16) . . ?
C7 C8 C11 117.06(16) . . ?
N2 C16 H16A 109.5 . . ?
N2 C16 H16B 109.5 . . ?
N2 C16 H16C 109.5 . . ?
H16A C16 H16B 109.5 . . ?
H16A C16 H16C 109.5 . . ?
H16B C16 H16C 109.5 . . ?
N1 C14 H14A 109.5 . . ?
N1 C14 H14B 109.5 . . ?
N1 C14 H14C 109.5 . . ?
H14A C14 H14B 109.5 . . ?
H14A C14 H14C 109.5 . . ?
H14B C14 H14C 109.5 . . ?
C6 C7 C8 121.31(17) . . ?
C6 C7 H7 119.3 . . ?
C8 C7 H7 119.3 . . ?
C8 C11 H11A 109.5 . . ?
C8 C11 H11B 109.5 . . ?
C8 C11 H11C 109.5 . . ?
H11A C11 H11B 109.5 . . ?
H11A C11 H11C 109.5 . . ?
H11B C11 H11C 109.5 . . ?
N2 C15 H15A 109.5 . . ?
N2 C15 H15B 109.5 . . ?
N2 C15 H15C 109.5 . . ?
H15A C15 H15B 109.5 . . ?
H15A C15 H15C 109.5 . . ?
H15B C15 H15C 109.5 . . ?
N1 C13 H13A 109.5 . . ?
N1 C13 H13B 109.5 . . ?
N1 C13 H13C 109.5 . . ?
H13A C13 H13B 109.5 . . ?
H13A C13 H13C 109.5 . . ?
H13B C13 H13C 109.5 . . ?
C2 C12 H12A 109.5 . . ?
C2 C12 H12B 109.5 . . ?
C2 C12 H12C 109.5 . . ?
H12A C12 H12B 109.5 . . ?
H12A C12 H12C 109.5 . . ?
H12B C12 H12C 109.5 . . ?
F3 B1 F2 112.1(13) . . ?
F3 B1 F2A 107.6(7) . . ?
F3 B1 F4A 104.0(10) . . ?
F1 B1 F3 107.0(15) . . ?
F1 B1 F2 106(2) . . ?
F4 B1 F3 119.2(15) . . ?
F4 B1 F2 102(2) . . ?
F4 B1 F1 109.2(16) . . ?
F2A B1 F4A 113.1(11) . . ?
F1A B1 F3 110.1(10) . . ?
F1A B1 F2A 111.4(13) . . ?
F1A B1 F4A 110.2(10) . . ?

loop_
_geom_bond_atom_site_label_1
_geom_bond_atom_site_label_2
_geom_bond_distance
_geom_bond_site_symmetry_2
_geom_bond_publ_flag
F3 B1 1.392(2) . ?
F2 B1 1.392(14) . ?
F1 B1 1.382(15) . ?
F4 B1 1.356(13) . ?
N2 C9 1.456(2) . ?
N2 C16 1.477(2) . ?
N2 C15 1.481(2) . ?
N2 D2 1.52(3) . ?
N1 C1 1.472(2) . ?
N1 C14 1.499(2) . ?
N1 C13 1.496(2) . ?
N1 D2 1.07(3) . ?
C1 C10 1.446(2) . ?
C1 C2 1.382(2) . ?
C9 C10 1.446(2) . ?
C9 C8 1.383(2) . ?
C10 C5 1.427(2) . ?
C4 H4 0.9500 . ?
C4 C5 1.415(2) . ?
C4 C3 1.359(3) . ?
C5 C6 1.417(2) . ?
C6 H6 0.9500 . ?
C6 C7 1.359(3) . ?
C2 C3 1.416(3) . ?
C2 C12 1.519(3) . ?
C3 H3 0.9500 . ?
C8 C7 1.417(2) . ?
C8 C11 1.543(2) . ?
C16 H16A 0.9800 . ?
C16 H16B 0.9800 . ?
C16 H16C 0.9800 . ?
C14 H14A 0.9800 . ?
C14 H14B 0.9800 . ?
C14 H14C 0.9800 . ?
C7 H7 0.9500 . ?
C11 H11A 0.9800 . ?
C11 H11B 0.9800 . ?
C11 H11C 0.9800 . ?
C15 H15A 0.9800 . ?
C15 H15B 0.9800 . ?
C15 H15C 0.9800 . ?
C13 H13A 0.9800 . ?
C13 H13B 0.9800 . ?
C13 H13C 0.9800 . ?
C12 H12A 0.9800 . ?
C12 H12B 0.9800 . ?
C12 H12C 0.9800 . ?
B1 F2A 1.396(10) . ?
B1 F1A 1.381(9) . ?
B1 F4A 1.401(8) . ?

loop_
_geom_torsion_atom_site_label_1
_geom_torsion_atom_site_label_2
_geom_torsion_atom_site_label_3
_geom_torsion_atom_site_label_4
_geom_torsion
_geom_torsion_site_symmetry_1
_geom_torsion_site_symmetry_2
_geom_torsion_site_symmetry_3
_geom_torsion_site_symmetry_4
_geom_torsion_publ_flag
N2 C9 C10 C1 -2.7(2) . . . . ?
N2 C9 C10 C5 176.71(13) . . . . ?
N2 C9 C8 C7 -177.71(15) . . . . ?
N2 C9 C8 C11 0.1(3) . . . . ?
N1 C1 C10 C9 -3.9(2) . . . . ?
N1 C1 C10 C5 176.70(13) . . . . ?
N1 C1 C2 C3 -176.98(15) . . . . ?
N1 C1 C2 C12 4.4(3) . . . . ?
C1 C10 C5 C4 0.9(2) . . . . ?
C1 C10 C5 C6 -179.51(14) . . . . ?
C1 C2 C3 C4 -0.2(3) . . . . ?
C9 C10 C5 C4 -178.52(14) . . . . ?
C9 C10 C5 C6 1.1(2) . . . . ?
C9 C8 C7 C6 1.2(3) . . . . ?
C10 C1 C2 C3 1.8(2) . . . . ?
C10 C1 C2 C12 -176.79(16) . . . . ?
C10 C9 C8 C7 -0.1(2) . . . . ?
C10 C9 C8 C11 177.75(16) . . . . ?
C10 C5 C6 C7 0.0(2) . . . . ?
C4 C5 C6 C7 179.58(16) . . . . ?
C5 C4 C3 C2 -1.0(3) . . . . ?
C5 C6 C7 C8 -1.2(3) . . . . ?
C2 C1 C10 C9 177.25(15) . . . . ?
C2 C1 C10 C5 -2.1(2) . . . . ?
C3 C4 C5 C10 0.6(2) . . . . ?
C3 C4 C5 C6 -178.99(16) . . . . ?
C8 C9 C10 C1 179.62(15) . . . . ?
C8 C9 C10 C5 -1.0(2) . . . . ?
C16 N2 C9 C10 117.87(16) . . . . ?
C16 N2 C9 C8 -64.4(2) . . . . ?
C14 N1 C1 C10 -106.29(16) . . . . ?
C14 N1 C1 C2 72.54(19) . . . . ?
C11 C8 C7 C6 -176.77(17) . . . . ?
C15 N2 C9 C10 -107.06(17) . . . . ?
C15 N2 C9 C8 70.6(2) . . . . ?
C13 N1 C1 C10 120.66(16) . . . . ?
C13 N1 C1 C2 -60.5(2) . . . . ?
C12 C2 C3 C4 178.50(17) . . . . ?

loop_
_exptl_oxdiff_crystal_face_indexfrac_h
_exptl_oxdiff_crystal_face_indexfrac_k
_exptl_oxdiff_crystal_face_indexfrac_l
_exptl_oxdiff_crystal_face_x
_exptl_oxdiff_crystal_face_y
_exptl_oxdiff_crystal_face_z
-0.0844 8.4415 2.3755 -0.9725 0.2325 0.0091
0.0844 -8.4415 -2.3755 0.9725 -0.2325 -0.0091
-0.4683 7.4757 5.5452 -0.9968 -0.0794 0.0091
0.8023 -5.7778 -8.1747 0.9235 0.3835 -0.0091
-0.4115 5.7295 8.4012 -0.9194 -0.3816 0.0957
0.2502 -3.4097 -10.3712 0.7470 0.6387 -0.1847
4.4786 -0.2574 2.9594 0.0027 0.0090 1.0000
-0.1982 0.8288 11.2454 -0.5087 -0.8308 0.2258
-0.3073 4.1694 -9.8739 -0.0746 0.9459 -0.3156
2.3522 5.9763 -5.8200 -0.3633 0.8727 0.3262
-0.1157 -6.3491 7.6603 0.3767 -0.9081 0.1827
-0.2305 -8.5857 1.0795 0.8531 -0.5217 0.0091
0.4257 8.3463 2.7101 -0.9653 0.2305 0.1231
-4.4627 0.1964 -3.1061 0.0094 0.0001 -1.0000
-0.2443 5.6919 8.4831 -0.9153 -0.3805 0.1324
0.2701 5.5370 8.6516 -0.8955 -0.3725 0.2436
-0.1044 -5.5948 -8.6093 0.9031 0.3756 -0.2080
0.1579 3.3068 10.4382 -0.7309 -0.6263 0.2712
0.1732 -1.7905 11.0537 -0.2206 -0.9256 0.3076
-0.6340 1.7542 -10.9628 0.2121 0.8913 -0.4007
3.9265 -1.5452 5.6804 0.0256 -0.2939 0.9555
0.9194 -5.9879 7.8331 0.3524 -0.8460 0.4001
-0.5154 6.1702 -7.8107 -0.3645 0.8758 -0.3165
